data_4502811
loop_
_publ_author_name
'Bhattacharya, Suman'
'Saha, Binoy K.'

_publ_section_title
;
 Isostructurality in the Guest Free Forms and in the Clathrates of
 1,3,5-Triethyl-2,4,6-tris(4-halophenoxy)methylbenzenes
;
_journal_issue 1
_journal_name_full 'Crystal Growth &amp; Design'
_journal_page_first 169
_journal_paper_doi 10.1021/cg2009144
_journal_volume 12
_journal_year 2012
_chemical_formula_moiety 'C33 H33 Cl3 O3'
_chemical_formula_sum 'C33 H33 Cl3 O3'
_chemical_formula_weight 583.94
_chemical_name_common 1Cl
_chemical_name_systematic
;
1,3,5-triethyl-2,4,6-tris(4-chlorophenoxy)methylbenzene
;
_space_group_crystal_system monoclinic
_space_group_IT_number 14
_space_group_name_Hall '-P 2ybc'
_space_group_name_H-M_alt 'P 1 21/c 1'
_symmetry_space_group_name_Hall '-P 2ybc'
_symmetry_space_group_name_H-M 'P 1 21/c 1'
_atom_sites_solution_hydrogens geom
_atom_sites_solution_primary direct
_atom_sites_solution_secondary difmap
_audit_creation_date 2011-09-21
_audit_creation_method
;
  Olex2 1.1
  (compiled 2011.08.18 svn.r1932, GUI svn.r3819)
;
_cell_angle_alpha 90.00
_cell_angle_beta 110.691(5)
_cell_angle_gamma 90.00
_cell_formula_units_Z 12
_cell_length_a 28.8875(11)
_cell_length_b 13.4670(4)
_cell_length_c 24.9657(11)
_cell_measurement_reflns_used 8736
_cell_measurement_temperature 298(2)
_cell_measurement_theta_max 29.2163
_cell_measurement_theta_min 2.5961
_cell_volume 9085.9(7)
_computing_cell_refinement
;
CrysAlisPro, Oxford Diffraction Ltd.,
Version 1.171.33.55 (release 05-01-2010 CrysAlis171 .NET)
(compiled Jan  5 2010,16:28:46)
;
_computing_data_collection
;
CrysAlisPro, Oxford Diffraction Ltd.,
Version 1.171.33.55 (release 05-01-2010 CrysAlis171 .NET)
(compiled Jan  5 2010,16:28:46)
;
_computing_data_reduction
;
CrysAlisPro, Oxford Diffraction Ltd.,
Version 1.171.33.55 (release 05-01-2010 CrysAlis171 .NET)
(compiled Jan  5 2010,16:28:46)
;
_computing_molecular_graphics
;
O. V. Dolomanov, L. J. Bourhis, R. J. Gildea, J. A. K. Howard and H. Puschmann,
OLEX2: a complete structure solution, refinement and analysis program.
J. Appl. Cryst. (2009). 42, 339-341.
;
_computing_publication_material
;
O. V. Dolomanov, L. J. Bourhis, R. J. Gildea, J. A. K. Howard and H. Puschmann,
OLEX2: a complete structure solution, refinement and analysis program.
J. Appl. Cryst. (2009). 42, 339-341.
;
_computing_structure_refinement
;
XL, G.M. Sheldrick, Acta Cryst.
(2008). A64, 112-122
;
_computing_structure_solution 'SHELXS-97 (Sheldrick, 1990)'
_diffrn_ambient_temperature 298(2)
_diffrn_detector_area_resol_mean 15.9821
_diffrn_measured_fraction_theta_full 0.996
_diffrn_measured_fraction_theta_max 0.838
_diffrn_measurement_details
;
  1 omega   55.00   93.00   1.0000   80.0000
omega____ theta____ kappa____ phi______ frames
    -       18.9022  179.0000    0.0000 38

  2 omega    1.00   76.00   1.0000   80.0000
omega____ theta____ kappa____ phi______ frames
    -       18.9022   37.0000   30.0000 75

  3 omega  -54.00   61.00   1.0000   80.0000
omega____ theta____ kappa____ phi______ frames
    -       18.9022    0.0000    0.0000 115
;
_diffrn_measurement_device_type 'Xcalibur, Eos'
_diffrn_measurement_method '\w scans'
_diffrn_orient_matrix_UB_11 -0.0116107000
_diffrn_orient_matrix_UB_12 0.0157036000
_diffrn_orient_matrix_UB_13 -0.0287822000
_diffrn_orient_matrix_UB_21 0.0074497000
_diffrn_orient_matrix_UB_22 -0.0446872000
_diffrn_orient_matrix_UB_23 -0.0096861000
_diffrn_orient_matrix_UB_31 -0.0223195000
_diffrn_orient_matrix_UB_32 -0.0230253000
_diffrn_orient_matrix_UB_33 -0.0008816000
_diffrn_radiation_monochromator graphite
_diffrn_radiation_type 'Mo K\a'
_diffrn_radiation_wavelength 0.7107
_diffrn_reflns_av_R_equivalents 0.0416
_diffrn_reflns_av_unetI/netI 0.1269
_diffrn_reflns_limit_h_max 38
_diffrn_reflns_limit_h_min -37
_diffrn_reflns_limit_k_max 11
_diffrn_reflns_limit_k_min -18
_diffrn_reflns_limit_l_max 32
_diffrn_reflns_limit_l_min -33
_diffrn_reflns_number 41776
_diffrn_reflns_theta_full 25.00
_diffrn_reflns_theta_max 29.28
_diffrn_reflns_theta_min 2.61
_diffrn_source 'Enhance (Mo) X-ray Source'
_exptl_absorpt_coefficient_mu 0.334
_exptl_absorpt_correction_T_max 0.958
_exptl_absorpt_correction_T_min 0.934
_exptl_absorpt_correction_type multi-scan
_exptl_absorpt_process_details
;
CrysAlisPro, Oxford Diffraction Ltd.,
Version 1.171.33.55 (release 05-01-2010 CrysAlis171 .NET)
(compiled Jan  5 2010,16:28:46)
Empirical absorption correction using spherical harmonics,
 implemented in SCALE3 ABSPACK scaling algorithm.
;
_exptl_crystal_colour colorless
_exptl_crystal_density_diffrn 1.281
_exptl_crystal_density_method 'not measured'
_exptl_crystal_description block
_exptl_crystal_F_000 3672
_exptl_crystal_size_max 0.21
_exptl_crystal_size_mid 0.17
_exptl_crystal_size_min 0.13
_refine_diff_density_max 1.468
_refine_diff_density_min -1.145
_refine_diff_density_rms 0.081
_refine_ls_extinction_coef 0.0011(3)
_refine_ls_extinction_expression Fc^*^=kFc[1+0.001xFc^2^\l^3^/sin(2\q)]^-1/4^
_refine_ls_extinction_method SHELXL
_refine_ls_goodness_of_fit_ref 1.029
_refine_ls_hydrogen_treatment constr
_refine_ls_matrix_type full
_refine_ls_number_parameters 1064
_refine_ls_number_reflns 20816
_refine_ls_number_restraints 0
_refine_ls_restrained_S_all 1.029
_refine_ls_R_factor_all 0.2748
_refine_ls_R_factor_gt 0.1226
_refine_ls_shift/su_max 0.000
_refine_ls_shift/su_mean 0.000
_refine_ls_structure_factor_coef Fsqd
_refine_ls_weighting_details 'calc w=1/[\s^2^(Fo^2^)+(0.2000P)^2^+0.0000P] where P=(Fo^2^+2Fc^2^)/3'
_refine_ls_weighting_scheme calc
_refine_ls_wR_factor_gt 0.3407
_refine_ls_wR_factor_ref 0.4118
_reflns_number_gt 6644
_reflns_number_total 24827
_reflns_threshold_expression >2sigma(I)
_cod_data_source_file cg2009144_si_001.cif
_cod_data_source_block 1Cl
_cod_original_cell_volume 9085.9(6)
_cod_database_code 4502811

loop_
_space_group_symop_id
_space_group_symop_operation_xyz
1 'x, y, z'
2 '-x, y+1/2, -z+1/2'
3 '-x, -y, -z'
4 'x, -y-1/2, z-1/2'

loop_
_atom_site_label
_atom_site_type_symbol
_atom_site_fract_x
_atom_site_fract_y
_atom_site_fract_z
_atom_site_U_iso_or_equiv
_atom_site_adp_type
_atom_site_occupancy
_atom_site_symmetry_multiplicity
_atom_site_calc_flag
_atom_site_refinement_flags
Cl4 Cl 0.35209(7) 0.00528(13) 0.09780(13) 0.1224(10) Uani 1 1 d .
Cl3 Cl 0.31596(7) 0.99095(13) -0.09303(12) 0.1142(9) Uani 1 1 d .
Cl7 Cl -0.02218(7) 0.50531(14) 0.39206(13) 0.1318(11) Uani 1 1 d .
Cl2 Cl 0.67985(11) 0.1626(2) -0.22549(13) 0.1622(14) Uani 1 1 d .
Cl9 Cl 0.34011(8) 1.33787(18) 0.27047(10) 0.1113(8) Uani 1 1 d .
Cl6 Cl -0.02105(6) 0.81354(13) 0.21397(7) 0.0750(6) Uani 1 1 d .
Cl8 Cl 0.22465(8) 1.55421(17) 0.78351(9) 0.1084(8) Uani 1 1 d .
Cl5 Cl 0.10575(9) 1.0416(2) -0.27376(10) 0.1285(9) Uani 1 1 d .
Cl1 Cl 0.56027(9) -0.03508(18) 0.27743(10) 0.1191(8) Uani 1 1 d .
O8 O 0.20746(15) 1.1982(3) 0.3866(2) 0.0778(14) Uani 1 1 d .
O3 O 0.54055(13) 0.2886(3) -0.11641(16) 0.0578(11) Uani 1 1 d .
O6 O 0.12352(13) 0.7002(3) 0.10870(17) 0.0618(11) Uani 1 1 d .
O7 O 0.04921(14) 0.9162(3) 0.41720(16) 0.0563(11) Uani 1 1 d .
C28 C 0.5706(2) 0.2579(4) -0.1459(3) 0.0532(15) Uani 1 1 d .
C88 C 0.2348(2) 1.2336(5) 0.3550(3) 0.0582(16) Uani 1 1 d .
C37 C 0.2002(2) 0.7495(4) 0.0512(3) 0.0573(17) Uani 1 1 d .
O9 O 0.17484(14) 1.2787(3) 0.58986(18) 0.0642(12) Uani 1 1 d .
C22 C 0.3764(2) 0.6814(4) -0.0744(3) 0.0549(16) Uani 1 1 d .
C45 C 0.1763(2) 0.8518(4) 0.0415(3) 0.0572(16) Uani 1 1 d .
H45A H 0.1493 0.8531 0.0560 0.069 Uiso 1 1 calc R
H45B H 0.1628 0.8659 0.0008 0.069 Uiso 1 1 calc R
C49 C 0.2957(3) 0.3187(5) 0.0752(3) 0.0645(18) Uani 1 1 d .
O4 O 0.2709(3) 0.4136(3) 0.0618(3) 0.114(2) Uani 1 1 d .
C55 C 0.09192(19) 0.7281(4) 0.1362(2) 0.0428(13) Uani 1 1 d .
C36 C 0.2010(2) 0.6916(5) 0.0971(3) 0.0664(19) Uani 1 1 d .
C9 C 0.48948(18) 0.2661(4) -0.1403(2) 0.0489(14) Uani 1 1 d .
H9A H 0.4847 0.1949 -0.1451 0.059 Uiso 1 1 calc R
H9B H 0.4750 0.2974 -0.1776 0.059 Uiso 1 1 calc R
O2 O 0.39835(19) 0.5884(3) -0.0663(2) 0.0848(16) Uani 1 1 d .
C70 C 0.13942(18) 1.2430(4) 0.4549(2) 0.0442(13) Uani 1 1 d .
C69 C 0.13693(18) 1.1790(4) 0.4108(2) 0.0408(13) Uani 1 1 d .
O5 O 0.17256(19) 0.7683(3) -0.0784(2) 0.0792(14) Uani 1 1 d .
C82 C 0.0348(2) 0.8179(4) 0.4147(2) 0.0493(14) Uani 1 1 d .
C6 C 0.46688(18) 0.2463(4) -0.0534(2) 0.0447(13) Uani 1 1 d .
C74 C 0.1553(2) 1.2151(4) 0.3644(3) 0.0541(15) Uani 1 1 d .
H74A H 0.1399 1.1781 0.3293 0.065 Uiso 1 1 calc R
H74B H 0.1482 1.2851 0.3568 0.065 Uiso 1 1 calc R
C23 C 0.3959(2) 0.7484(4) -0.0317(3) 0.0602(17) Uani 1 1 d .
H23 H 0.4224 0.7305 0.0009 0.072 Uiso 1 1 calc R
C5 C 0.4657(2) 0.3043(4) -0.1005(2) 0.0513(15) Uani 1 1 d .
C87 C -0.0030(2) 0.7891(5) 0.3651(3) 0.0622(17) Uani 1 1 d .
H87 H -0.0164 0.8348 0.3357 0.075 Uiso 1 1 calc R
C94 C 0.1839(2) 1.3448(4) 0.6342(2) 0.0472(14) Uani 1 1 d .
C93 C 0.2167(2) 1.2785(5) 0.3034(3) 0.0618(17) Uani 1 1 d .
H93 H 0.1828 1.2879 0.2858 0.074 Uiso 1 1 calc R
C41 C 0.17484(19) 0.7281(5) 0.1355(3) 0.0693(19) Uani 1 1 d .
H41A H 0.1889 0.6979 0.1731 0.083 Uiso 1 1 calc R
H41B H 0.1779 0.7996 0.1398 0.083 Uiso 1 1 calc R
C29 C 0.5549(3) 0.2130(4) -0.1978(3) 0.0660(18) Uani 1 1 d .
H29 H 0.5214 0.2017 -0.2171 0.079 Uiso 1 1 calc R
C50 C 0.2749(2) 0.2503(5) 0.0330(3) 0.0718(19) Uani 1 1 d .
H50 H 0.2489 0.2678 -0.0001 0.086 Uiso 1 1 calc R
C66 C 0.1909(3) 0.8925(5) -0.1391(4) 0.088(2) Uani 1 1 d .
H66 H 0.2247 0.8877 -0.1185 0.106 Uiso 1 1 calc R
C25 C 0.3387(2) 0.8695(4) -0.0846(3) 0.0666(19) Uani 1 1 d .
C56 C 0.1056(2) 0.7753(4) 0.1881(2) 0.0482(14) Uani 1 1 d .
H56 H 0.1388 0.7901 0.2074 0.058 Uiso 1 1 calc R
C57 C 0.0714(2) 0.8010(4) 0.2121(2) 0.0544(15) Uani 1 1 d .
H57 H 0.0814 0.8326 0.2475 0.065 Uiso 1 1 calc R
C53 C 0.3528(2) 0.1961(5) 0.1298(3) 0.071(2) Uani 1 1 d .
H53 H 0.3793 0.1783 0.1623 0.085 Uiso 1 1 calc R
C83 C 0.0546(2) 0.7504(4) 0.4570(2) 0.0532(15) Uani 1 1 d .
H83 H 0.0802 0.7688 0.4904 0.064 Uiso 1 1 calc R
C95 C 0.1484(2) 1.3954(5) 0.6478(3) 0.0641(18) Uani 1 1 d .
H95 H 0.1152 1.3850 0.6261 0.077 Uiso 1 1 calc R
C14 C 0.4866(2) 0.1425(4) -0.0474(3) 0.0524(15) Uani 1 1 d .
H14A H 0.5012 0.1261 -0.0070 0.063 Uiso 1 1 calc R
H14B H 0.5124 0.1387 -0.0637 0.063 Uiso 1 1 calc R
C61 C 0.1586(3) 0.8336(5) -0.1237(3) 0.0669(18) Uani 1 1 d .
C33 C 0.6204(2) 0.2747(5) -0.1180(3) 0.0733(19) Uani 1 1 d .
H33 H 0.6317 0.3071 -0.0828 0.088 Uiso 1 1 calc R
C26 C 0.3179(2) 0.8021(5) -0.1280(3) 0.074(2) Uani 1 1 d .
H26 H 0.2910 0.8194 -0.1603 0.089 Uiso 1 1 calc R
C52 C 0.3309(3) 0.1277(5) 0.0873(4) 0.071(2) Uani 1 1 d .
C86 C -0.0207(2) 0.6944(5) 0.3590(3) 0.071(2) Uani 1 1 d .
H86 H -0.0464 0.6759 0.3258 0.086 Uiso 1 1 calc R
C58 C 0.0229(2) 0.7806(4) 0.1843(2) 0.0432(13) Uani 1 1 d .
C35 C 0.2253(2) 0.6004(6) 0.1084(4) 0.100(3) Uani 1 1 d .
C78 C 0.1549(2) 1.3509(4) 0.4541(3) 0.0625(17) Uani 1 1 d .
H78A H 0.1718 1.3727 0.4932 0.075 Uiso 1 1 calc R
H78B H 0.1782 1.3550 0.4342 0.075 Uiso 1 1 calc R
C68 C 0.12248(17) 1.0806(3) 0.4100(2) 0.0341(12) Uani 1 1 d .
C24 C 0.3764(2) 0.8435(5) -0.0367(3) 0.0692(19) Uani 1 1 d .
H24 H 0.3893 0.8892 -0.0072 0.083 Uiso 1 1 calc R
C84 C 0.0366(2) 0.6540(4) 0.4504(3) 0.0692(19) Uani 1 1 d .
H84 H 0.0500 0.6078 0.4795 0.083 Uiso 1 1 calc R
C89 C 0.2847(3) 1.2235(6) 0.3795(3) 0.087(2) Uani 1 1 d .
H89 H 0.2973 1.1937 0.4154 0.104 Uiso 1 1 calc R
C96 C 0.1607(2) 1.4616(5) 0.6930(3) 0.073(2) Uani 1 1 d .
H96 H 0.1365 1.4982 0.7008 0.087 Uiso 1 1 calc R
C21 C 0.4769(2) 0.1076(5) 0.1384(3) 0.0678(19) Uani 1 1 d .
H21 H 0.4433 0.1104 0.1167 0.081 Uiso 1 1 calc R
C31 C 0.6376(4) 0.1985(6) -0.1942(5) 0.096(3) Uani 1 1 d .
C30 C 0.5895(4) 0.1839(5) -0.2221(3) 0.089(3) Uani 1 1 d .
H30 H 0.5789 0.1540 -0.2580 0.107 Uiso 1 1 calc R
C62 C 0.1102(3) 0.8400(6) -0.1560(4) 0.087(2) Uani 1 1 d .
H62 H 0.0879 0.8001 -0.1465 0.105 Uiso 1 1 calc R
C85 C -0.0007(2) 0.6267(5) 0.4017(3) 0.070(2) Uani 1 1 d .
C60 C 0.0429(2) 0.7062(4) 0.1084(2) 0.0532(15) Uani 1 1 d .
H60 H 0.0332 0.6734 0.0734 0.064 Uiso 1 1 calc R
C92 C 0.2489(3) 1.3109(5) 0.2764(3) 0.0709(19) Uani 1 1 d .
H92 H 0.2365 1.3402 0.2404 0.085 Uiso 1 1 calc R
C51 C 0.2935(3) 0.1541(5) 0.0407(4) 0.085(2) Uani 1 1 d .
H51 H 0.2793 0.1070 0.0124 0.102 Uiso 1 1 calc R
C46 C 0.2148(3) 0.9316(4) 0.0722(3) 0.081(2) Uani 1 1 d .
H46A H 0.2429 0.9262 0.0603 0.122 Uiso 1 1 calc R
H46B H 0.2252 0.9221 0.1129 0.122 Uiso 1 1 calc R
H46C H 0.2003 0.9963 0.0626 0.122 Uiso 1 1 calc R
C65 C 0.1748(3) 0.9566(6) -0.1832(4) 0.088(2) Uani 1 1 d .
H65 H 0.1971 0.9975 -0.1918 0.105 Uiso 1 1 calc R
C99 C 0.2328(2) 1.3561(4) 0.6676(3) 0.0562(16) Uani 1 1 d .
H99 H 0.2570 1.3203 0.6593 0.067 Uiso 1 1 calc R
C67 C 0.11024(19) 1.0469(3) 0.4555(2) 0.0403(13) Uani 1 1 d .
C38 C 0.2228(3) 0.7165(5) 0.0143(3) 0.079(2) Uani 1 1 d .
C64 C 0.1261(3) 0.9614(5) -0.2149(3) 0.076(2) Uani 1 1 d .
C97 C 0.2098(2) 1.4714(5) 0.7261(3) 0.0635(17) Uani 1 1 d .
C34 C 0.2500(3) 0.5703(6) 0.0740(5) 0.134(4) Uani 1 1 d .
C32 C 0.6532(3) 0.2427(6) -0.1434(4) 0.087(3) Uani 1 1 d .
H32 H 0.6870 0.2522 -0.1244 0.104 Uiso 1 1 calc R
C27 C 0.3384(2) 0.7070(4) -0.1219(3) 0.0644(18) Uani 1 1 d .
H27 H 0.3256 0.6608 -0.1511 0.077 Uiso 1 1 calc R
C42 C 0.2217(3) 0.7781(5) -0.0363(3) 0.074(2) Uani 1 1 d .
H42A H 0.2287 0.8470 -0.0252 0.089 Uiso 1 1 calc R
H42B H 0.2462 0.7543 -0.0516 0.089 Uiso 1 1 calc R
C75 C 0.1258(2) 1.2790(4) 0.5470(2) 0.0563(16) Uani 1 1 d .
H75A H 0.1171 1.3455 0.5318 0.068 Uiso 1 1 calc R
H75B H 0.1018 1.2576 0.5637 0.068 Uiso 1 1 calc R
C98 C 0.2459(2) 1.4208(5) 0.7135(3) 0.0595(17) Uani 1 1 d .
H98 H 0.2791 1.4301 0.7357 0.071 Uiso 1 1 calc R
C43 C 0.2266(3) 0.5403(6) 0.1590(4) 0.120(4) Uani 1 1 d .
H43A H 0.2311 0.4710 0.1515 0.144 Uiso 1 1 calc R
H43B H 0.1950 0.5464 0.1643 0.144 Uiso 1 1 calc R
C76 C 0.11566(19) 1.0167(4) 0.3589(2) 0.0429(13) Uani 1 1 d .
H76A H 0.1171 0.9476 0.3702 0.051 Uiso 1 1 calc R
H76B H 0.1427 1.0287 0.3452 0.051 Uiso 1 1 calc R
C73 C 0.0992(2) 0.9386(4) 0.4594(3) 0.0553(16) Uani 1 1 d .
H73A H 0.1239 0.8984 0.4514 0.066 Uiso 1 1 calc R
H73B H 0.1003 0.9231 0.4978 0.066 Uiso 1 1 calc R
C79 C 0.1127(3) 1.4199(4) 0.4259(3) 0.083(2) Uani 1 1 d .
H79A H 0.0993 1.4062 0.3856 0.124 Uiso 1 1 calc R
H79B H 0.1242 1.4873 0.4319 0.124 Uiso 1 1 calc R
H79C H 0.0874 1.4105 0.4422 0.124 Uiso 1 1 calc R
C71 C 0.1255(2) 1.2096(4) 0.5001(2) 0.0494(14) Uani 1 1 d .
C44 C 0.2695(3) 0.5728(7) 0.2166(4) 0.153(5) Uani 1 1 d .
H44A H 0.3011 0.5606 0.2131 0.229 Uiso 1 1 calc R
H44B H 0.2670 0.5351 0.2480 0.229 Uiso 1 1 calc R
H44C H 0.2664 0.6422 0.2232 0.229 Uiso 1 1 calc R
C72 C 0.1133(2) 1.1101(4) 0.5015(2) 0.0550(16) Uani 1 1 d .
C39 C 0.2473(3) 0.6262(6) 0.0246(5) 0.129(4) Uani 1 1 d .
C47 C 0.2829(3) 0.5888(6) -0.0099(4) 0.127(4) Uani 1 1 d .
H47A H 0.3008 0.6427 -0.0196 0.152 Uiso 1 1 calc R
H47B H 0.3056 0.5366 0.0100 0.152 Uiso 1 1 calc R
C80 C 0.1080(3) 1.0703(5) 0.5586(4) 0.117(3) Uani 1 1 d .
H80A H 0.1232 1.0055 0.5687 0.141 Uiso 1 1 calc R
H80B H 0.1230 1.1158 0.5901 0.141 Uiso 1 1 calc R
C77 C 0.06561(19) 1.0363(4) 0.3090(2) 0.0560(16) Uani 1 1 d .
H77A H 0.0649 0.9995 0.2758 0.084 Uiso 1 1 calc R
H77B H 0.0625 1.1059 0.3002 0.084 Uiso 1 1 calc R
H77C H 0.0387 1.0154 0.3204 0.084 Uiso 1 1 calc R
C15 C 0.4463(3) 0.0670(5) -0.0769(3) 0.087(2) Uani 1 1 d .
H15A H 0.4353 0.0765 -0.1176 0.131 Uiso 1 1 calc R
H15B H 0.4189 0.0758 -0.0641 0.131 Uiso 1 1 calc R
H15C H 0.4593 0.0010 -0.0677 0.131 Uiso 1 1 calc R
C59 C 0.0077(2) 0.7321(4) 0.1315(3) 0.0526(15) Uani 1 1 d .
H59 H -0.0255 0.7174 0.1123 0.063 Uiso 1 1 calc R
C90 C 0.3177(3) 1.2544(6) 0.3550(3) 0.078(2) Uani 1 1 d .
H90 H 0.3516 1.2451 0.3729 0.094 Uiso 1 1 calc R
C63 C 0.0926(3) 0.9012(7) -0.2012(4) 0.090(3) Uani 1 1 d .
H63 H 0.0590 0.9034 -0.2228 0.108 Uiso 1 1 calc R
C91 C 0.2987(3) 1.2990(6) 0.3035(3) 0.074(2) Uani 1 1 d .
C48 C 0.2428(3) 0.5530(6) -0.0581(3) 0.096(3) Uani 1 1 d .
H48A H 0.2549 0.5345 -0.0879 0.144 Uiso 1 1 calc R
H48B H 0.2184 0.6042 -0.0717 0.144 Uiso 1 1 calc R
H48C H 0.2283 0.4962 -0.0470 0.144 Uiso 1 1 calc R
C2 C 0.4219(4) 0.3739(6) -0.0254(5) 0.157(5) Uani 1 1 d .
C54 C 0.3342(2) 0.2926(5) 0.1227(3) 0.0672(18) Uani 1 1 d .
H54 H 0.3484 0.3397 0.1510 0.081 Uiso 1 1 calc R
O1 O 0.4961(2) 0.2279(3) 0.0760(2) 0.0893(16) Uani 1 1 d .
C16 C 0.5094(3) 0.1649(5) 0.1233(3) 0.0675(18) Uani 1 1 d .
C18 C 0.5748(3) 0.1006(6) 0.2041(4) 0.085(2) Uani 1 1 d .
H18 H 0.6083 0.0985 0.2263 0.102 Uiso 1 1 calc R
C20 C 0.4933(3) 0.0457(5) 0.1852(3) 0.076(2) Uani 1 1 d .
H20 H 0.4708 0.0056 0.1942 0.091 Uiso 1 1 calc R
C7 C 0.4464(3) 0.2185(5) 0.0344(3) 0.076(2) Uani 1 1 d .
H7A H 0.4222 0.2414 0.0504 0.091 Uiso 1 1 calc R
H7B H 0.4392 0.1499 0.0225 0.091 Uiso 1 1 calc R
C17 C 0.5580(3) 0.1617(6) 0.1569(4) 0.088(2) Uani 1 1 d .
H17 H 0.5804 0.2017 0.1478 0.106 Uiso 1 1 calc R
C1 C 0.4455(3) 0.2825(5) -0.0155(3) 0.087(2) Uani 1 1 d .
C19 C 0.5415(3) 0.0431(5) 0.2180(3) 0.0744(19) Uani 1 1 d .
C4 C 0.4448(3) 0.3979(5) -0.1088(3) 0.088(3) Uani 1 1 d .
C11 C 0.4265(6) 0.4545(7) 0.0615(4) 0.203(8) Uani 1 1 d .
H11A H 0.4348 0.5204 0.0532 0.305 Uiso 1 1 calc R
H11B H 0.4556 0.4137 0.0729 0.305 Uiso 1 1 calc R
H11C H 0.4135 0.4571 0.0919 0.305 Uiso 1 1 calc R
C12 C 0.4427(3) 0.4583(5) -0.1613(4) 0.093(3) Uani 1 1 d .
H12A H 0.4733 0.4494 -0.1684 0.112 Uiso 1 1 calc R
H12B H 0.4397 0.5282 -0.1537 0.112 Uiso 1 1 calc R
C3 C 0.4202(5) 0.4283(6) -0.0747(5) 0.188(7) Uani 1 1 d .
C8 C 0.3801(3) 0.5153(8) -0.0997(4) 0.115(3) Uani 1 1 d .
H8A H 0.3765 0.5313 -0.1389 0.138 Uiso 1 1 calc R
H8B H 0.3481 0.4963 -0.0984 0.138 Uiso 1 1 calc R
C81 C 0.0542(3) 1.0648(7) 0.5443(4) 0.128(3) Uani 1 1 d .
H81A H 0.0404 1.0177 0.5139 0.193 Uiso 1 1 calc R
H81B H 0.0398 1.1290 0.5321 0.193 Uiso 1 1 calc R
H81C H 0.0471 1.0441 0.5774 0.193 Uiso 1 1 calc R
C13 C 0.3982(3) 0.4273(8) -0.2161(4) 0.146(4) Uani 1 1 d .
H13A H 0.4000 0.4628 -0.2486 0.218 Uiso 1 1 calc R
H13B H 0.3676 0.4427 -0.2108 0.218 Uiso 1 1 calc R
H13C H 0.3998 0.3572 -0.2223 0.218 Uiso 1 1 calc R
C40 C 0.2882(3) 0.4805(8) 0.0986(3) 0.108(3) Uani 1 1 d .
H40A H 0.3214 0.4989 0.1013 0.130 Uiso 1 1 calc R
H40B H 0.2887 0.4595 0.1360 0.130 Uiso 1 1 calc R
C10 C 0.3892(3) 0.4121(7) 0.0101(5) 0.140(4) Uani 1 1 d .
H10A H 0.3656 0.4621 -0.0110 0.168 Uiso 1 1 calc R
H10B H 0.3716 0.3578 0.0199 0.168 Uiso 1 1 calc R

loop_
_atom_site_aniso_label
_atom_site_aniso_U_11
_atom_site_aniso_U_22
_atom_site_aniso_U_33
_atom_site_aniso_U_23
_atom_site_aniso_U_13
_atom_site_aniso_U_12
Cl4 0.0845(13) 0.0426(10) 0.233(3) 0.0101(14) 0.0467(16) 0.0103(9)
Cl3 0.0738(12) 0.0452(10) 0.208(3) 0.0093(13) 0.0301(15) 0.0125(9)
Cl7 0.0674(12) 0.0566(12) 0.238(3) -0.0385(15) 0.0131(15) -0.0177(9)
Cl2 0.213(3) 0.150(2) 0.212(3) 0.069(2) 0.184(3) 0.094(2)
Cl9 0.0958(15) 0.140(2) 0.1286(19) -0.0089(16) 0.0778(15) -0.0089(13)
Cl6 0.0853(12) 0.0800(13) 0.0791(12) -0.0245(10) 0.0532(10) -0.0093(9)
Cl8 0.1149(16) 0.1208(18) 0.0795(14) -0.0609(13) 0.0218(12) -0.0216(13)
Cl5 0.1219(18) 0.148(2) 0.0958(17) 0.0269(16) 0.0140(15) 0.0189(16)
Cl1 0.1198(18) 0.1134(18) 0.0967(16) 0.0260(14) 0.0044(14) 0.0213(14)
O8 0.050(3) 0.104(4) 0.083(3) 0.011(3) 0.029(3) 0.003(2)
O3 0.043(2) 0.075(3) 0.058(3) -0.029(2) 0.021(2) -0.006(2)
O6 0.042(2) 0.091(3) 0.053(2) -0.021(2) 0.017(2) -0.004(2)
O7 0.066(3) 0.034(2) 0.053(3) 0.0121(19) 0.002(2) -0.0025(19)
C28 0.071(4) 0.046(4) 0.052(4) -0.008(3) 0.033(3) -0.004(3)
C88 0.041(3) 0.070(4) 0.062(4) -0.017(4) 0.017(3) -0.009(3)
C37 0.042(3) 0.045(4) 0.089(5) 0.021(4) 0.028(3) 0.013(3)
O9 0.056(2) 0.061(3) 0.071(3) -0.037(2) 0.017(2) -0.006(2)
C22 0.045(3) 0.040(3) 0.074(4) 0.010(3) 0.015(3) 0.004(3)
C45 0.057(4) 0.054(4) 0.059(4) 0.001(3) 0.019(3) 0.015(3)
C49 0.091(5) 0.037(4) 0.095(6) 0.003(4) 0.068(5) 0.003(4)
O4 0.220(7) 0.039(3) 0.143(5) -0.038(3) 0.139(5) -0.031(3)
C55 0.041(3) 0.049(3) 0.037(3) -0.007(3) 0.012(3) -0.006(3)
C36 0.054(4) 0.068(4) 0.092(5) 0.034(4) 0.043(4) 0.016(3)
C9 0.044(3) 0.056(4) 0.042(3) -0.011(3) 0.010(3) -0.010(3)
O2 0.104(4) 0.041(3) 0.117(5) -0.016(3) 0.048(3) -0.009(3)
C70 0.040(3) 0.032(3) 0.053(4) 0.006(3) 0.008(3) 0.001(2)
C69 0.039(3) 0.034(3) 0.047(3) 0.003(3) 0.012(3) 0.002(2)
O5 0.101(4) 0.054(3) 0.103(4) 0.006(3) 0.061(3) -0.010(3)
C82 0.052(3) 0.046(3) 0.044(3) -0.011(3) 0.008(3) 0.000(3)
C6 0.046(3) 0.041(3) 0.044(3) -0.004(3) 0.013(3) -0.001(3)
C74 0.062(4) 0.040(3) 0.064(4) 0.007(3) 0.027(3) -0.004(3)
C23 0.048(3) 0.048(4) 0.072(4) -0.002(3) 0.006(3) -0.001(3)
C5 0.051(3) 0.054(4) 0.057(4) 0.002(3) 0.031(3) 0.008(3)
C87 0.072(4) 0.059(4) 0.042(4) -0.004(3) 0.003(3) 0.005(3)
C94 0.055(4) 0.037(3) 0.051(4) -0.011(3) 0.019(3) -0.009(3)
C93 0.046(3) 0.069(4) 0.070(5) -0.016(4) 0.020(3) -0.005(3)
C41 0.038(3) 0.092(5) 0.067(4) 0.017(4) 0.006(3) -0.004(3)
C29 0.099(5) 0.040(3) 0.074(5) -0.004(3) 0.050(4) 0.003(3)
C50 0.068(4) 0.045(4) 0.104(6) -0.005(4) 0.033(4) 0.000(3)
C66 0.062(4) 0.075(5) 0.135(7) 0.035(5) 0.045(5) 0.007(4)
C25 0.048(4) 0.035(3) 0.113(6) 0.000(4) 0.024(4) -0.001(3)
C56 0.047(3) 0.055(4) 0.037(3) -0.004(3) 0.008(3) -0.008(3)
C57 0.060(4) 0.060(4) 0.038(3) -0.013(3) 0.011(3) -0.001(3)
C53 0.063(4) 0.059(4) 0.106(6) 0.021(4) 0.048(4) 0.017(4)
C83 0.052(3) 0.044(3) 0.047(4) -0.006(3) -0.002(3) -0.006(3)
C95 0.040(3) 0.076(5) 0.071(4) -0.030(4) 0.013(3) -0.009(3)
C14 0.060(4) 0.037(3) 0.060(4) 0.002(3) 0.021(3) 0.012(3)
C61 0.070(5) 0.061(4) 0.082(5) -0.011(4) 0.042(4) -0.003(4)
C33 0.067(4) 0.078(5) 0.081(5) -0.004(4) 0.035(4) -0.002(4)
C26 0.048(4) 0.073(5) 0.091(5) 0.023(4) 0.012(4) 0.018(4)
C52 0.061(4) 0.036(4) 0.132(7) -0.003(4) 0.052(5) -0.001(3)
C86 0.060(4) 0.078(5) 0.065(5) -0.030(4) 0.009(4) 0.006(4)
C58 0.062(4) 0.036(3) 0.036(3) -0.011(3) 0.024(3) -0.010(3)
C35 0.064(4) 0.097(6) 0.166(8) 0.091(6) 0.072(5) 0.042(4)
C78 0.061(4) 0.042(4) 0.082(5) -0.006(3) 0.021(4) -0.012(3)
C68 0.034(3) 0.024(3) 0.038(3) 0.004(2) 0.005(2) 0.014(2)
C24 0.048(4) 0.048(4) 0.100(6) -0.004(4) 0.012(4) 0.005(3)
C84 0.069(4) 0.044(4) 0.087(5) 0.003(4) 0.017(4) -0.002(3)
C89 0.076(5) 0.116(7) 0.074(5) -0.014(5) 0.035(4) -0.002(5)
C96 0.058(4) 0.086(5) 0.074(5) -0.033(4) 0.023(4) -0.003(4)
C21 0.059(4) 0.068(4) 0.085(5) 0.023(4) 0.035(4) 0.005(3)
C31 0.125(7) 0.078(6) 0.132(8) 0.050(6) 0.105(8) 0.046(6)
C30 0.161(8) 0.051(4) 0.091(6) 0.010(4) 0.089(6) 0.040(5)
C62 0.082(6) 0.092(6) 0.089(6) -0.015(5) 0.031(5) -0.034(5)
C85 0.045(4) 0.050(4) 0.106(6) -0.025(4) 0.016(4) -0.003(3)
C60 0.054(4) 0.055(4) 0.049(3) -0.026(3) 0.016(3) -0.007(3)
C92 0.079(5) 0.067(5) 0.078(5) -0.019(4) 0.041(4) -0.021(4)
C51 0.064(5) 0.047(4) 0.149(8) -0.013(5) 0.044(5) -0.008(4)
C46 0.095(5) 0.046(4) 0.094(6) -0.010(4) 0.022(4) 0.004(4)
C65 0.070(5) 0.085(6) 0.112(7) 0.021(5) 0.037(5) -0.001(4)
C99 0.057(4) 0.056(4) 0.052(4) -0.004(3) 0.015(3) 0.005(3)
C67 0.056(3) 0.019(3) 0.051(3) -0.004(2) 0.025(3) -0.005(2)
C38 0.090(5) 0.050(4) 0.133(7) 0.027(4) 0.085(5) 0.012(4)
C64 0.087(5) 0.073(5) 0.064(5) 0.003(4) 0.023(4) 0.000(4)
C97 0.073(4) 0.062(4) 0.045(4) -0.022(3) 0.008(3) -0.018(4)
C34 0.142(7) 0.082(6) 0.255(12) 0.098(7) 0.166(9) 0.076(6)
C32 0.067(5) 0.103(7) 0.107(7) 0.040(6) 0.051(5) 0.027(4)
C27 0.059(4) 0.043(4) 0.080(5) -0.001(3) 0.010(4) 0.005(3)
C42 0.079(5) 0.053(4) 0.109(6) 0.017(4) 0.058(5) 0.003(4)
C75 0.050(3) 0.051(4) 0.059(4) -0.019(3) 0.008(3) -0.003(3)
C98 0.049(4) 0.058(4) 0.064(4) -0.001(3) 0.010(3) -0.011(3)
C43 0.066(5) 0.118(7) 0.192(10) 0.096(7) 0.066(6) 0.021(5)
C76 0.056(3) 0.028(3) 0.042(3) 0.006(2) 0.015(3) 0.016(2)
C73 0.061(4) 0.038(3) 0.063(4) -0.017(3) 0.016(3) -0.020(3)
C79 0.100(5) 0.033(3) 0.099(6) 0.011(4) 0.016(5) 0.003(4)
C71 0.062(4) 0.029(3) 0.053(4) -0.008(3) 0.016(3) 0.003(3)
C44 0.067(5) 0.170(10) 0.196(11) 0.109(9) 0.016(7) -0.005(6)
C72 0.094(5) 0.039(3) 0.043(3) -0.004(3) 0.037(3) -0.014(3)
C39 0.162(8) 0.063(5) 0.252(12) 0.053(6) 0.187(9) 0.046(5)
C47 0.058(4) 0.092(6) 0.181(10) 0.064(6) -0.021(6) -0.031(4)
C80 0.126(7) 0.035(4) 0.197(11) -0.046(5) 0.067(7) -0.031(4)
C77 0.056(3) 0.056(4) 0.044(3) -0.008(3) 0.003(3) -0.005(3)
C15 0.096(5) 0.051(4) 0.104(6) -0.019(4) 0.023(5) -0.015(4)
C59 0.043(3) 0.050(4) 0.064(4) -0.016(3) 0.017(3) -0.007(3)
C90 0.056(4) 0.098(6) 0.087(6) -0.024(5) 0.034(4) -0.004(4)
C63 0.063(5) 0.114(7) 0.084(6) -0.038(5) 0.014(5) -0.011(5)
C91 0.062(5) 0.089(6) 0.078(5) -0.029(4) 0.034(4) -0.012(4)
C48 0.086(5) 0.119(7) 0.083(6) -0.021(5) 0.031(5) -0.027(5)
C2 0.319(14) 0.049(5) 0.212(11) 0.047(6) 0.228(12) 0.067(7)
C54 0.075(5) 0.058(4) 0.088(5) 0.004(4) 0.052(4) 0.010(4)
O1 0.149(5) 0.068(3) 0.077(4) -0.002(3) 0.072(4) -0.036(3)
C16 0.088(5) 0.056(4) 0.073(5) -0.015(4) 0.046(5) -0.013(4)
C18 0.057(4) 0.095(6) 0.100(6) -0.040(5) 0.023(5) -0.014(4)
C20 0.076(5) 0.069(5) 0.089(5) 0.029(4) 0.037(4) 0.004(4)
C7 0.108(6) 0.066(5) 0.062(5) 0.011(4) 0.041(5) -0.005(4)
C17 0.101(7) 0.092(6) 0.084(6) -0.030(5) 0.048(5) -0.045(5)
C1 0.162(7) 0.050(4) 0.091(5) 0.006(4) 0.098(6) 0.013(4)
C19 0.083(5) 0.061(4) 0.076(5) -0.007(4) 0.024(4) 0.007(4)
C4 0.119(6) 0.067(5) 0.119(6) 0.040(5) 0.091(6) 0.047(4)
C11 0.44(2) 0.097(8) 0.068(6) -0.042(6) 0.084(10) -0.138(11)
C12 0.101(6) 0.079(5) 0.133(7) 0.054(5) 0.082(6) 0.026(4)
C3 0.343(15) 0.083(6) 0.273(14) 0.106(8) 0.276(14) 0.129(9)
C8 0.095(6) 0.175(11) 0.082(6) -0.004(7) 0.039(5) 0.006(7)
C81 0.128(8) 0.130(8) 0.138(9) -0.015(7) 0.060(7) 0.008(6)
C13 0.063(5) 0.191(10) 0.164(10) 0.108(8) 0.017(6) 0.011(6)
C40 0.070(5) 0.187(10) 0.065(5) 0.035(6) 0.021(4) -0.018(6)
C10 0.148(8) 0.106(7) 0.238(13) 0.061(8) 0.158(10) 0.043(6)

loop_
_atom_type_symbol
_atom_type_description
_atom_type_scat_dispersion_real
_atom_type_scat_dispersion_imag
_atom_type_scat_source
C C 0.0033 0.0016 'International Tables Vol C Tables 4.2.6.8 and 6.1.1.4'
H H 0.0000 0.0000 'International Tables Vol C Tables 4.2.6.8 and 6.1.1.4'
O O 0.0106 0.0060 'International Tables Vol C Tables 4.2.6.8 and 6.1.1.4'
Cl Cl 0.1484 0.1585 'International Tables Vol C Tables 4.2.6.8 and 6.1.1.4'

loop_
_geom_angle_atom_site_label_1
_geom_angle_atom_site_label_2
_geom_angle_atom_site_label_3
_geom_angle
C88 O8 C74 117.4(5)
C28 O3 C9 117.9(4)
C55 O6 C41 116.9(4)
C82 O7 C73 115.3(4)
C29 C28 O3 125.5(6)
C29 C28 C33 119.6(6)
C33 C28 O3 114.9(5)
C93 C88 O8 126.3(5)
C93 C88 C89 117.8(6)
C89 C88 O8 115.9(6)
C36 C37 C45 121.2(6)
C38 C37 C45 118.7(6)
C38 C37 C36 120.1(5)
C94 O9 C75 117.1(4)
C23 C22 O2 116.3(6)
C27 C22 O2 123.3(6)
C27 C22 C23 120.4(6)
C37 C45 C46 110.1(5)
C50 C49 O4 111.8(7)
C54 C49 O4 128.1(7)
C54 C49 C50 120.0(6)
C40 O4 C49 115.4(8)
C56 C55 O6 125.3(5)
C56 C55 C60 118.8(5)
C60 C55 O6 115.9(5)
C37 C36 C41 118.8(5)
C37 C36 C35 121.7(6)
C35 C36 C41 119.5(6)
O3 C9 C5 107.6(4)
C8 O2 C22 122.6(7)
C69 C70 C78 121.2(5)
C69 C70 C71 119.6(5)
C71 C70 C78 119.1(5)
C70 C69 C74 118.4(5)
C70 C69 C68 122.6(5)
C68 C69 C74 118.7(5)
C61 O5 C42 117.9(5)
O7 C82 C87 115.9(5)
C83 C82 O7 124.7(5)
C83 C82 C87 119.4(5)
C5 C6 C14 120.1(5)
C1 C6 C5 119.4(5)
C1 C6 C14 120.3(5)
O8 C74 C69 105.0(4)
C22 C23 C24 119.9(6)
C6 C5 C9 119.2(5)
C4 C5 C9 119.8(5)
C4 C5 C6 120.9(5)
C86 C87 C82 120.5(6)
C95 C94 O9 125.2(5)
C95 C94 C99 119.7(5)
C99 C94 O9 115.1(5)
C88 C93 C92 120.0(6)
O6 C41 C36 106.6(5)
C28 C29 C30 119.5(7)
C49 C50 C51 118.6(7)
C65 C66 C61 121.5(7)
C26 C25 Cl3 118.7(6)
C24 C25 Cl3 120.1(5)
C24 C25 C26 121.1(6)
C55 C56 C57 121.2(5)
C58 C57 C56 120.1(5)
C52 C53 C54 118.3(7)
C82 C83 C84 119.8(6)
C94 C95 C96 121.6(5)
C6 C14 C15 112.1(5)
O5 C61 C66 124.4(7)
C62 C61 O5 118.3(7)
C62 C61 C66 117.3(7)
C28 C33 C32 118.7(7)
C25 C26 C27 117.9(6)
C53 C52 Cl4 118.3(6)
C51 C52 Cl4 121.2(6)
C51 C52 C53 120.4(6)
C87 C86 C85 119.9(6)
C57 C58 Cl6 120.6(4)
C57 C58 C59 120.1(5)
C59 C58 Cl6 119.3(4)
C36 C35 C43 120.8(7)
C34 C35 C36 118.4(6)
C34 C35 C43 120.8(6)
C79 C78 C70 113.9(5)
C69 C68 C76 120.7(5)
C67 C68 C69 117.8(5)
C67 C68 C76 121.3(4)
C25 C24 C23 119.7(6)
C85 C84 C83 120.4(6)
C88 C89 C90 124.3(7)
C97 C96 C95 117.9(6)
C16 C21 C20 120.9(7)
C30 C31 Cl2 119.6(9)
C32 C31 Cl2 120.0(9)
C32 C31 C30 120.4(7)
C31 C30 C29 120.5(8)
C63 C62 C61 123.1(8)
C86 C85 Cl7 119.2(6)
C84 C85 Cl7 120.7(6)
C84 C85 C86 120.1(6)
C55 C60 C59 121.0(5)
C91 C92 C93 119.2(7)
C52 C51 C50 121.7(7)
C66 C65 C64 120.0(7)
C94 C99 C98 119.7(6)
C68 C67 C73 119.6(5)
C68 C67 C72 120.9(5)
C72 C67 C73 119.1(5)
C37 C38 C42 120.7(6)
C37 C38 C39 119.4(6)
C39 C38 C42 119.9(6)
C65 C64 Cl5 119.6(6)
C65 C64 C63 119.9(7)
C63 C64 Cl5 120.5(7)
C96 C97 Cl8 117.4(5)
C96 C97 C98 121.4(6)
C98 C97 Cl8 121.3(5)
C35 C34 C39 120.6(6)
C35 C34 C40 115.3(7)
C39 C34 C40 123.4(6)
C31 C32 C33 121.4(8)
C22 C27 C26 120.9(6)
O5 C42 C38 106.6(5)
O9 C75 C71 108.2(4)
C97 C98 C99 119.7(5)
C35 C43 C44 113.2(7)
C68 C76 C77 112.9(4)
O7 C73 C67 109.0(4)
C70 C71 C75 120.4(5)
C72 C71 C70 118.6(5)
C72 C71 C75 120.9(5)
C67 C72 C80 122.3(5)
C71 C72 C67 120.3(5)
C71 C72 C80 117.1(5)
C38 C39 C34 119.6(7)
C38 C39 C47 123.2(6)
C34 C39 C47 116.1(6)
C48 C47 C39 94.2(6)
C81 C80 C72 103.3(8)
C60 C59 C58 118.8(5)
C91 C90 C89 116.8(7)
C62 C63 C64 118.2(7)
C92 C91 Cl9 120.3(6)
C90 C91 Cl9 117.8(6)
C90 C91 C92 121.8(7)
C1 C2 C3 118.5(7)
C1 C2 C10 122.7(7)
C3 C2 C10 118.1(7)
C49 C54 C53 120.9(7)
C16 O1 C7 117.4(5)
C21 C16 O1 124.5(7)
C17 C16 C21 118.2(7)
C17 C16 O1 117.3(7)
C19 C18 C17 119.0(7)
C19 C20 C21 120.2(7)
O1 C7 C1 105.5(6)
C16 C17 C18 121.6(7)
C6 C1 C7 118.7(6)
C2 C1 C6 120.0(6)
C2 C1 C7 121.2(6)
C18 C19 Cl1 121.4(7)
C20 C19 Cl1 118.5(6)
C20 C19 C18 120.1(7)
C5 C4 C12 119.8(6)
C3 C4 C5 118.8(6)
C3 C4 C12 120.6(6)
C4 C12 C13 112.3(6)
C2 C3 C8 120.8(7)
C4 C3 C2 121.7(7)
C4 C3 C8 116.3(8)
O2 C8 C3 103.5(8)
O4 C40 C34 102.6(7)
C11 C10 C2 102.5(9)

loop_
_geom_bond_atom_site_label_1
_geom_bond_atom_site_label_2
_geom_bond_distance
Cl4 C52 1.746(6)
Cl3 C25 1.747(6)
Cl7 C85 1.736(6)
Cl2 C31 1.734(7)
Cl9 C91 1.757(7)
Cl6 C58 1.738(5)
Cl8 C97 1.744(6)
Cl5 C64 1.750(7)
Cl1 C19 1.743(7)
O8 C88 1.384(7)
O8 C74 1.427(6)
O3 C28 1.386(6)
O3 C9 1.415(6)
O6 C55 1.374(6)
O6 C41 1.444(6)
O7 C82 1.382(6)
O7 C73 1.488(6)
C28 C29 1.355(8)
C28 C33 1.376(8)
C88 C93 1.350(8)
C88 C89 1.360(8)
C37 C45 1.522(7)
C37 C36 1.380(8)
C37 C38 1.377(8)
O9 C94 1.372(6)
O9 C75 1.442(6)
C22 O2 1.387(7)
C22 C23 1.357(8)
C22 C27 1.345(8)
C45 C46 1.543(8)
C49 O4 1.446(8)
C49 C50 1.367(9)
C49 C54 1.354(9)
O4 C40 1.256(9)
C55 C56 1.369(7)
C55 C60 1.370(7)
C36 C41 1.496(8)
C36 C35 1.393(8)
C9 C5 1.486(7)
O2 C8 1.278(9)
C70 C69 1.380(7)
C70 C78 1.522(7)
C70 C71 1.399(7)
C69 C74 1.515(7)
C69 C68 1.387(7)
O5 C61 1.375(8)
O5 C42 1.443(8)
C82 C87 1.387(7)
C82 C83 1.357(7)
C6 C5 1.402(7)
C6 C14 1.496(7)
C6 C1 1.389(7)
C23 C24 1.388(8)
C5 C4 1.381(8)
C87 C86 1.363(8)
C94 C95 1.370(7)
C94 C99 1.371(7)
C93 C92 1.397(8)
C29 C30 1.396(9)
C50 C51 1.390(9)
C66 C61 1.380(9)
C66 C65 1.346(9)
C25 C26 1.379(9)
C25 C24 1.348(9)
C56 C57 1.371(7)
C57 C58 1.353(7)
C53 C52 1.378(9)
C53 C54 1.393(8)
C83 C84 1.387(8)
C95 C96 1.383(8)
C14 C15 1.526(8)
C61 C62 1.346(9)
C33 C32 1.383(9)
C26 C27 1.395(8)
C52 C51 1.327(10)
C86 C85 1.367(9)
C58 C59 1.396(7)
C35 C34 1.360(10)
C35 C43 1.489(9)
C78 C79 1.496(8)
C68 C67 1.379(7)
C68 C76 1.494(7)
C84 C85 1.358(9)
C89 C90 1.365(9)
C96 C97 1.371(8)
C21 C16 1.367(8)
C21 C20 1.376(8)
C31 C30 1.330(11)
C31 C32 1.328(11)
C62 C63 1.345(10)
C60 C59 1.380(7)
C92 C91 1.367(9)
C65 C64 1.348(9)
C99 C98 1.382(8)
C67 C73 1.504(7)
C67 C72 1.407(7)
C38 C42 1.502(8)
C38 C39 1.385(9)
C64 C63 1.395(10)
C97 C98 1.375(8)
C34 C39 1.423(11)
C34 C40 1.605(11)
C75 C71 1.495(7)
C43 C44 1.592(12)
C76 C77 1.561(7)
C71 C72 1.390(7)
C72 C80 1.579(10)
C39 C47 1.638(11)
C47 C48 1.426(9)
C80 C81 1.469(10)
C90 C91 1.347(9)
C2 C1 1.386(9)
C2 C3 1.419(11)
C2 C10 1.591(10)
O1 C16 1.393(8)
O1 C7 1.449(8)
C16 C17 1.356(10)
C18 C17 1.378(10)
C18 C19 1.371(10)
C20 C19 1.345(9)
C7 C1 1.508(8)
C4 C12 1.526(9)
C4 C3 1.351(9)
C11 C10 1.467(13)
C12 C13 1.565(11)
C3 C8 1.610(12)
